data_7200626
loop_
_publ_author_name
'Dittrich, Birger'
'Warren, John E.'
'Fabbiani, Francesca P. A.'
'Morgenroth, Wolfgang'
'Corry, Ben'

_publ_section_title
;
 Temperature dependence of rotational disorder in a non-standard amino
 acid from X-ray crystallography and molecular dynamics simulation
;
_journal_issue 15
_journal_name_full 'Physical Chemistry Chemical Physics'
_journal_page_first 2601
_journal_page_last 2609
_journal_paper_doi 10.1039/b819157c
_journal_volume 11
_journal_year 2009
_chemical_absolute_configuration syn
_chemical_compound_source 'Sigma Aldrich'
_chemical_formula_moiety 'C5 H12 N O2, Cl'
_chemical_formula_sum 'C5 H12 Cl N O2'
_chemical_formula_weight 153.61
_chemical_name_common 'O-methyl-2-aminoisobutyric acid hydrochloride'
_chemical_name_systematic 'O-methyl-2-aminoisobutyric acid hydrochloride'
_space_group_IT_number 61
_symmetry_cell_setting orthorhombic
_symmetry_Int_Tables_number 61
_symmetry_space_group_name_Hall '-P 2ac 2ab'
_symmetry_space_group_name_H-M 'P b c a'
_atom_sites_solution_hydrogens difmap
_atom_sites_solution_primary direct
_atom_sites_solution_secondary difmap
_audit_conform_dict_location ftp://ftp.iucr.org/pub/cif_core.dic
_audit_conform_dict_name cif_core.dic
_audit_conform_dict_version 2.2
_audit_creation_date 2008-02-13T10:41:11-00:00
_audit_creation_method 'XD routine XDCIF'
_cell_angle_alpha 90
_cell_angle_beta 90
_cell_angle_gamma 90
_cell_formula_units_Z 8
_cell_length_a 8.6018(1)
_cell_length_b 8.7828(1)
_cell_length_c 22.2584(3)
_cell_measurement_reflns_used 9340
_cell_measurement_temperature 100
_cell_measurement_theta_max 25.052
_cell_measurement_theta_min 2.298
_cell_measurement_wavelength 0.4750
_cell_volume 1681.58(4)
_computing_cell_refinement 'Bruker AXS APEX2 2006'
_computing_data_collection 'Bruker AXS APEX2, 2006'
_computing_data_reduction 'Bruker AXS APEX2 2006'
_computing_molecular_graphics 'Koritsanszky et al, (2003)'
_computing_publication_material 'Koritsanszky et al, (2003)'
_computing_structure_refinement 'Koritsanszky et al, (2003)'
_computing_structure_solution 'SHELXS (Sheldrick, 1997)'
_diffrn_ambient_temperature 100
_diffrn_detector CCD-plate
_diffrn_measured_fraction_theta_full 0.99
_diffrn_measured_fraction_theta_max 0.99
_diffrn_measurement_device 'three circle diffractometer'
_diffrn_measurement_device_type 'Bruker D8'
_diffrn_measurement_method '\w scans'
_diffrn_orient_matrix_UB_11 -8.4500313e-02
_diffrn_orient_matrix_UB_12 7.6516680e-02
_diffrn_orient_matrix_UB_13 -6.3631958e-03
_diffrn_orient_matrix_UB_21 -4.3222737e-02
_diffrn_orient_matrix_UB_22 -2.4095112e-02
_diffrn_orient_matrix_UB_23 4.0608194e-02
_diffrn_orient_matrix_UB_31 6.7132637e-02
_diffrn_orient_matrix_UB_32 8.0798656e-02
_diffrn_orient_matrix_UB_33 1.8135818e-02
_diffrn_radiation_monochromator 'Si (111)'
_diffrn_radiation_probe x-ray
_diffrn_radiation_wavelength 0.4750
_diffrn_reflns_av_R_equivalents 0.1087
_diffrn_reflns_limit_h_max 19
_diffrn_reflns_limit_h_min -19
_diffrn_reflns_limit_k_max 19
_diffrn_reflns_limit_k_min -19
_diffrn_reflns_limit_l_max 49
_diffrn_reflns_limit_l_min -49
_diffrn_reflns_number 225652
_diffrn_reflns_theta_full 31.75
_diffrn_reflns_theta_max 32.95
_diffrn_reflns_theta_min 1
_diffrn_source synchrotron
_exptl_absorpt_coefficient_mu 0.125
_exptl_absorpt_correction_T_max 0.7463
_exptl_absorpt_correction_T_min 0.6940
_exptl_absorpt_correction_type empirical
_exptl_absorpt_process_details 'sadabs (Sheldrick, 2007)'
_exptl_crystal_colour colorless
_exptl_crystal_density_diffrn 1.2135
_exptl_crystal_density_meas ?
_exptl_crystal_density_method .
_exptl_crystal_description plate
_exptl_crystal_F_000 656.0
_exptl_crystal_size_max 0.24
_exptl_crystal_size_mid 0.13
_exptl_crystal_size_min 0.12
_refine_diff_density_max 0.767
_refine_diff_density_min -0.548
_refine_diff_density_rms 0.053
_refine_ls_abs_structure_details 'Structure is centrosymmetric'
_refine_ls_extinction_method none
_refine_ls_goodness_of_fit_ref 2.2454
_refine_ls_hydrogen_treatment constr
_refine_ls_matrix_type full
_refine_ls_number_constraints 0
_refine_ls_number_parameters 82
_refine_ls_number_reflns 6161
_refine_ls_number_restraints 0
_refine_ls_R_factor_all 0.0853
_refine_ls_R_factor_gt 0.0354
_refine_ls_shift/su_max 0
_refine_ls_structure_factor_coef F
_refine_ls_weighting_details
;
calc w1 = 1/[s^2^(Fo)]
;
_refine_ls_weighting_scheme calc
_refine_ls_wR_factor_ref 0.0402
_reflns_number_gt 6161
_reflns_number_total 10582
_reflns_threshold_expression F>3u(F)
_cod_data_source_file B819157C.txt
_cod_data_source_block 100K
_cod_depositor_comments
;
The following automatic conversions were performed:
'_diffrn_radiation_probe' value 'X-ray' changed to 'x-ray' according to
'/home/saulius/struct/CIF-dictionaries/cif_core.dic' dictionary named
'cif_core.dic' version 2.4.1 from 2010-06-29.

Automatic conversion script
Id: cif_fix_enum 1527 2010-12-29 10:47:43Z saulius 
;
_cod_original_sg_symbol_H-M Pbca
_cod_database_code 7200626

loop_
_symmetry_equiv_pos_as_xyz
+X,+Y,+Z
1/2-X,-Y,1/2+Z
1/2+X,1/2-Y,-Z
-X,1/2+Y,1/2-Z
-X,-Y,-Z
1/2+X,+Y,1/2-Z
1/2-X,1/2+Y,+Z
+X,1/2-Y,1/2+Z

loop_
_atom_local_axes_label
_atom_local_axes_atom0
_atom_local_axes_ax1
_atom_local_axes_atom1
_atom_local_axes_atom2
_atom_local_axes_ax2
CL(1) DUM0 Z CL(1) O(1) Y
O(1) DUM1 Z O(1) C(1) Y
O(2) DUM2 Z O(2) C(1) Y
N(1) C(2) Z N(1) H(1A) Y
C(1) O(1) X C(1) O(2) Y
C(2) N(1) Z C(2) C(1) X
C(3) C(2) Z C(3) H(3A) Y
C(4) C(2) Z C(4) H(4A) Y
C(5) O(1) Z C(5) H(5A) Y
H(1A) N(1) Z H(1A) C(2) Y
H(1B) N(1) Z H(1B) C(2) Y
H(1C) N(1) Z H(1C) C(2) Y
H(3A) C(3) Z H(3A) C(2) Y
H(3B) C(3) Z H(3B) C(2) Y
H(3C) C(3) Z H(3C) C(2) Y
H(4A) C(4) Z H(4A) C(2) Y
H(4B) C(4) Z H(4B) C(2) Y
H(4C) C(4) Z H(4C) C(2) Y
H(5A) C(5) Z H(5A) O(1) Y
H(5B) C(5) Z H(5B) O(1) Y
H(5C) C(5) Z H(5C) O(1) Y

loop_
_atom_site_aniso_label
_atom_site_aniso_U_11
_atom_site_aniso_U_22
_atom_site_aniso_U_33
_atom_site_aniso_U_23
_atom_site_aniso_U_13
_atom_site_aniso_U_12
CL(1) 0.01880(4) 0.02136(5) 0.02516(5) -0.00272(4) 0.00093(4) 0.00059(3)
O(1) 0.0362(3) 0.0718(4) 0.0230(2) 0.0054(2) 0.0001(2) -0.0055(3)
O(2) 0.0351(2) 0.0561(3) 0.0296(2) -0.0085(2) -0.0073(2) -0.0110(2)
N(1) 0.01630(10) 0.0208(2) 0.0234(2) -0.00130(10) 0.00030(10) -0.00010(10)
C(1) 0.0234(2) 0.0408(3) 0.0211(2) -0.0019(2) -0.0013(2) 0.0010(2)
C(2) 0.0168(2) 0.0252(2) 0.0220(2) -0.00070(10) -0.00040(10) -0.00140(10)
C(3) 0.0327(3) 0.0241(2) 0.0363(3) 0.0008(2) 0.0014(2) -0.0058(2)
C(4) 0.0158(2) 0.0418(3) 0.0300(2) 0.0017(2) 0.0007(2) 0.0016(2)
C(5) 0.0548(5) 0.1072(9) 0.0224(3) 0.0016(4) -0.0030(3) 0.0013(6)
H(1A) 0.0207 0.042 0.0444 0.0018 0.0008 0.0053
H(1B) 0.035 0.0414 0.0267 -0.0025 -0.0027 -0.0011
H(1C) 0.0383 0.0241 0.0474 -0.0027 0.0004 -0.002
H(3A) 0.0497 0.0472 0.0801 0.007 -0.0029 0.0128
H(3B) 0.0637 0.0557 0.0656 0.0145 0.0162 -0.0197
H(3C) 0.0796 0.0513 0.0457 -0.0102 -0.0094 -0.0127
H(4A) 0.0419 0.0857 0.038 0.0003 -0.0107 0.0014
H(4B) 0.0343 0.0911 0.0576 0.018 0.0154 -0.0039
H(4C) 0.0519 0.0493 0.074 -0.0089 0.0045 0.0141
H(5A) 0.1128 0.1255 0.0493 -0.0215 -0.0035 -0.0057
H(5B) 0.0944 0.1581 0.0463 0.0316 0.0076 -0.0176
H(5C) 0.0638 0.1538 0.0533 0.0137 -0.0132 0.005

loop_
_atom_site_label
_atom_site_fract_x
_atom_site_fract_y
_atom_site_fract_z
_atom_site_U_iso_or_equiv
_atom_site_occupancy
CL(1) 0.554860(10) 0.294960(10) 0.436670(10) 0.022 1
O(1) 1.01292(7) 0.26493(8) 0.28824(2) 0.044 1
O(2) 0.82560(6) 0.10562(7) 0.32104(2) 0.04 1
N(1) 0.89201(5) 0.15055(5) 0.43689(2) 0.02 1
C(1) 0.93224(7) 0.19042(8) 0.33028(3) 0.028 1
C(2) 0.99640(6) 0.22758(6) 0.39255(2) 0.021 1
C(3) 0.99254(8) 0.39850(7) 0.40472(3) 0.031 1
C(4) 1.15932(6) 0.16016(8) 0.39936(3) 0.029 1
C(5) 0.96500(10) 0.2404(2) 0.2269(1) 0.061 1
H(1A) 0.78129 0.19189 0.43301 0.036 1
H(1B) 0.93065 0.17082 0.47961 0.034 1
H(1C) 0.89 0.03477 0.43199 0.037 1
H(3A) 0.8773 0.44288 0.39403 0.059 1
H(3B) 1.0739 0.44994 0.37304 0.062 1
H(3C) 1.03086 0.41793 0.45083 0.059 1
H(4A) 1.19311 0.17705 0.44615 0.055 1
H(4B) 1.24196 0.21097 0.36801 0.061 1
H(4C) 1.15799 0.03932 0.38794 0.058 1
H(5A) 0.96799 0.11734 0.21902 0.096 1
H(5B) 1.02785 0.3268 0.20106 0.1 1
H(5C) 0.84619 0.28493 0.228 0.09 1

loop_
_geom_angle_atom_site_label_1
_geom_angle_atom_site_label_2
_geom_angle_atom_site_label_3
_geom_angle
_geom_angle_site_symmetry_1
_geom_angle_site_symmetry_2
_geom_angle_site_symmetry_3
_geom_angle_publ_flag
H(1A) N(1) H(1B) 108.62 1_555 1_555 1_555 yes
H(1A) N(1) H(1C) 109.15 1_555 1_555 1_555 yes
H(1B) N(1) H(1C) 106.12 1_555 1_555 1_555 yes
O(1) C(1) O(2) 125.54(6) 1_555 1_555 1_555 yes
O(1) C(1) C(2) 110.07(5) 1_555 1_555 1_555 yes
O(2) C(1) C(2) 124.38(6) 1_555 1_555 1_555 yes
C(1) C(2) C(3) 111.32(5) 1_555 1_555 1_555 yes
C(1) C(2) C(4) 109.78(5) 1_555 1_555 1_555 yes
C(3) C(2) C(4) 112.55(5) 1_555 1_555 1_555 yes
C(2) C(3) H(3A) 109.42 1_555 1_555 1_555 yes
C(2) C(3) H(3B) 106.17 1_555 1_555 1_555 yes
C(2) C(3) H(3C) 108.31 1_555 1_555 1_555 yes
H(3A) C(3) H(3B) 107.08 1_555 1_555 1_555 yes
H(3A) C(3) H(3C) 115.06 1_555 1_555 1_555 yes
H(3B) C(3) H(3C) 110.44 1_555 1_555 1_555 yes
C(2) C(4) H(4A) 106.62 1_555 1_555 1_555 yes
C(2) C(4) H(4B) 112.04 1_555 1_555 1_555 yes
C(2) C(4) H(4C) 110.12 1_555 1_555 1_555 yes
H(4A) C(4) H(4B) 112.39 1_555 1_555 1_555 yes
H(4A) C(4) H(4C) 110.93 1_555 1_555 1_555 yes
H(4B) C(4) H(4C) 104.81 1_555 1_555 1_555 yes
H(5A) C(5) H(5B) 126.12 1_555 1_555 1_555 yes
H(5A) C(5) H(5C) 112.25 1_555 1_555 1_555 yes
H(5B) C(5) H(5C) 103.02 1_555 1_555 1_555 yes

loop_
_geom_bond_atom_site_label_1
_geom_bond_atom_site_label_2
_geom_bond_distance
_geom_bond_site_symmetry_1
_geom_bond_site_symmetry_2
_geom_bond_publ_flag
O(1) C(1) 1.3363(8) 1_555 1_555 yes
O(2) C(1) 1.1993(8) 1_555 1_555 yes
N(1) H(1A) 1.0229 1_555 1_555 yes
N(1) H(1B) 1.0229 1_555 1_555 yes
N(1) H(1C) 1.0229 1_555 1_555 yes
C(1) C(2) 1.5272(8) 1_555 1_555 yes
C(2) C(3) 1.5258(8) 1_555 1_555 yes
C(2) C(4) 1.5289(7) 1_555 1_555 yes
C(3) H(3A) 1.0914 1_555 1_555 yes
C(3) H(3B) 1.0914 1_555 1_555 yes
C(3) H(3C) 1.0914 1_555 1_555 yes
C(4) H(4A) 1.0914 1_555 1_555 yes
C(4) H(4B) 1.0914 1_555 1_555 yes
C(4) H(4C) 1.0914 1_555 1_555 yes
C(5) H(5A) 1.0947 1_555 1_555 yes
C(5) H(5B) 1.0947 1_555 1_555 yes
C(5) H(5C) 1.0947 1_555 1_555 yes

loop_
_geom_torsion_atom_site_label_1
_geom_torsion_atom_site_label_2
_geom_torsion_atom_site_label_3
_geom_torsion_atom_site_label_4
_geom_torsion
_geom_torsion_site_symmetry_1
_geom_torsion_site_symmetry_2
_geom_torsion_site_symmetry_3
_geom_torsion_site_symmetry_4
_geom_torsion_publ_flag
C5 O1 C1 O2 0.45(12) . . . . no
C5 O1 C1 C2 179.94(8) . . . . no
O1 C1 C2 N1 175.38(5) . . . . no
O1 C1 C2 C3 57.43(7) . . . . no
O1 C1 C2 C4 -67.86(7) . . . . no
O2 C1 C2 N1 -5.12(8) . . . . no
O2 C1 C2 C3 -123.07(7) . . . . no
O2 C1 C2 C4 111.64(7) . . . . no
